data_7703096
loop_
_publ_author_name
'Thu\'ery, Pierre'
'Atoini, Youssef'
'Harrowfield, Jack'

_publ_section_title
;
 Zero-, mono- and diperiodic uranyl ion complexes with the diphenate
 dianion: influences of transition metal ion coordination and differential
 U<sup>VI</sup> chelation.
;
_journal_issue 3
_journal_name_full 'Dalton transactions (Cambridge, England : 2003)'
_journal_page_first 817
_journal_page_last 828
_journal_paper_doi 10.1039/c9dt04126e
_journal_volume 49
_journal_year 2020
_chemical_formula_sum 'C14 H8 O6 U'
_chemical_formula_weight 510.23
_space_group_crystal_system triclinic
_space_group_IT_number 2
_space_group_name_Hall '-P 1'
_space_group_name_H-M_alt 'P -1'
_atom_sites_solution_hydrogens geom
_atom_sites_solution_primary dual
_atom_sites_solution_secondary difmap
_audit_creation_method SHELXL-2014
_audit_update_record
;
2019-10-11 deposited with the CCDC.	2019-12-11 downloaded from the CCDC.
;
_cell_angle_alpha 92.354(7)
_cell_angle_beta 116.196(5)
_cell_angle_gamma 111.110(6)
_cell_formula_units_Z 2
_cell_length_a 9.3038(10)
_cell_length_b 9.3958(8)
_cell_length_c 9.9840(15)
_cell_measurement_reflns_used 32551
_cell_measurement_temperature 100(2)
_cell_measurement_theta_max 25.68
_cell_measurement_theta_min 3.73
_cell_volume 709.40(16)
_computing_cell_refinement 'HKL2000 (Otwinowski & Minor, 1997)'
_computing_data_collection 'COLLECT (Nonius, 1998)'
_computing_data_reduction 'HKL2000 (Otwinowski & Minor, 1997)'
_computing_molecular_graphics 'SHELXTL (Sheldrick, 2008)'
_computing_publication_material 'SHELXTL (Sheldrick, 2008); PLATON (Spek, 2003)'
_computing_structure_refinement 'SHELXL (Sheldrick, 2015)'
_computing_structure_solution 'SHELXT (Sheldrick, 2015)'
_diffrn_ambient_temperature 100(2)
_diffrn_measured_fraction_theta_full 0.997
_diffrn_measured_fraction_theta_max 0.997
_diffrn_measurement_device_type 'Nonius Kappa-CCD area-detector diffractometer'
_diffrn_measurement_method 'two \f and ten \w scans with 2\% steps (734 frames)'
_diffrn_radiation_monochromator graphite
_diffrn_radiation_source 'fine-focus sealed tube'
_diffrn_radiation_type MoK\a
_diffrn_radiation_wavelength 0.71073
_diffrn_reflns_av_R_equivalents 0.0909
_diffrn_reflns_av_unetI/netI 0.1059
_diffrn_reflns_Laue_measured_fraction_full 0.997
_diffrn_reflns_Laue_measured_fraction_max 0.997
_diffrn_reflns_limit_h_max 11
_diffrn_reflns_limit_h_min -11
_diffrn_reflns_limit_k_max 11
_diffrn_reflns_limit_k_min -11
_diffrn_reflns_limit_l_max 12
_diffrn_reflns_limit_l_min -12
_diffrn_reflns_number 32551
_diffrn_reflns_point_group_measured_fraction_full 0.997
_diffrn_reflns_point_group_measured_fraction_max 0.997
_diffrn_reflns_theta_full 25.242
_diffrn_reflns_theta_max 25.680
_diffrn_reflns_theta_min 3.728
_diffrn_standards_decay_% 0
_diffrn_standards_interval_time 0
_diffrn_standards_number 0
_exptl_absorpt_coefficient_mu 11.464
_exptl_absorpt_correction_T_max 0.632
_exptl_absorpt_correction_T_min 0.303
_exptl_absorpt_correction_type multi-scan
_exptl_absorpt_process_details 'SCALEPACK (Otwinowski & Minor, 1997)'
_exptl_crystal_colour 'translucent light yellow'
_exptl_crystal_density_diffrn 2.389
_exptl_crystal_description platelet
_exptl_crystal_F_000 464
_exptl_crystal_size_max 0.14
_exptl_crystal_size_mid 0.11
_exptl_crystal_size_min 0.04
_refine_diff_density_max 2.095
_refine_diff_density_min -1.329
_refine_diff_density_rms 0.279
_refine_ls_extinction_method none
_refine_ls_goodness_of_fit_ref 0.916
_refine_ls_hydrogen_treatment constr
_refine_ls_matrix_type full
_refine_ls_number_parameters 190
_refine_ls_number_reflns 2687
_refine_ls_number_restraints 0
_refine_ls_restrained_S_all 0.916
_refine_ls_R_factor_all 0.0504
_refine_ls_R_factor_gt 0.0316
_refine_ls_shift/su_max 0.001
_refine_ls_shift/su_mean 0.000
_refine_ls_structure_factor_coef Fsqd
_refine_ls_weighting_details 'w=1/[\s^2^(Fo^2^)] where P=(Fo^2^+2Fc^2^)/3'
_refine_ls_weighting_scheme calc
_refine_ls_wR_factor_gt 0.0494
_refine_ls_wR_factor_ref 0.0529
_reflns_Friedel_coverage 0.000
_reflns_number_gt 2207
_reflns_number_total 2687
_reflns_threshold_expression 'I > 2\s(I)'
_cod_data_source_file c9dt04126e1.cif
_cod_data_source_block 1
_cod_depositor_comments 'Adding full bibliography for 7703096--7703104.cif.'
_cod_database_code 7703096
_shelx_space_group_comment
;
The symmetry employed for this shelxl refinement is uniquely defined
by the following loop, which should always be used as a source of
symmetry information in preference to the above space-group names.
They are only intended as comments.
;
_shelxl_version_number 2014-3

loop_
_space_group_symop_operation_xyz
'x, y, z'
'-x, -y, -z'

loop_
_atom_site_label
_atom_site_type_symbol
_atom_site_fract_x
_atom_site_fract_y
_atom_site_fract_z
_atom_site_U_iso_or_equiv
_atom_site_adp_type
_atom_site_occupancy
_atom_site_site_symmetry_order
_atom_site_calc_flag
_atom_site_refinement_flags_posn
_atom_site_refinement_flags_adp
U1 U 0.52224(3) 1.22322(3) 0.95942(2) 0.02171(9) Uani 1 1 d . .
O1 O 0.2961(5) 1.1632(5) 0.8955(4) 0.0220(11) Uani 1 1 d . .
O2 O 0.7496(5) 1.2802(5) 1.0286(4) 0.0218(11) Uani 1 1 d . .
O3 O 0.4169(5) 1.0895(5) 0.6961(4) 0.0265(11) Uani 1 1 d . .
O4 O 0.4694(5) 0.9443(5) 0.8614(4) 0.0235(11) Uani 1 1 d . .
O5 O 0.4194(5) 0.5780(5) 0.8546(4) 0.0234(11) Uani 1 1 d . .
O6 O 0.5449(5) 0.4235(5) 0.8288(4) 0.0258(11) Uani 1 1 d . .
C1 C 0.3010(7) 0.8128(7) 0.5924(6) 0.0186(14) Uani 1 1 d . .
C2 C 0.3809(8) 0.7169(8) 0.5828(6) 0.0216(15) Uani 1 1 d . .
C3 C 0.2793(8) 0.5792(8) 0.4654(6) 0.0277(17) Uani 1 1 d . .
H3 H 0.3323 0.5125 0.4560 0.033 Uiso 1 1 calc R U
C4 C 0.1013(9) 0.5378(8) 0.3618(7) 0.0297(17) Uani 1 1 d . .
H4 H 0.0321 0.4419 0.2851 0.036 Uiso 1 1 calc R U
C5 C 0.0272(8) 0.6402(8) 0.3733(7) 0.0286(18) Uani 1 1 d . .
H5 H -0.0921 0.6161 0.3010 0.034 Uiso 1 1 calc R U
C6 C 0.1254(8) 0.7752(8) 0.4881(6) 0.0236(15) Uani 1 1 d . .
H6 H 0.0734 0.8432 0.4964 0.028 Uiso 1 1 calc R U
C7 C 0.5750(8) 0.7654(8) 0.6819(6) 0.0218(15) Uani 1 1 d . .
C8 C 0.6425(8) 0.6777(7) 0.7813(6) 0.0205(15) Uani 1 1 d . .
C9 C 0.8228(8) 0.7158(8) 0.8606(6) 0.0254(16) Uani 1 1 d . .
H9 H 0.8652 0.6508 0.9227 0.030 Uiso 1 1 calc R U
C10 C 0.9393(8) 0.8483(8) 0.8482(7) 0.0282(17) Uani 1 1 d . .
H10 H 1.0629 0.8776 0.9047 0.034 Uiso 1 1 calc R U
C11 C 0.8735(8) 0.9393(8) 0.7514(6) 0.0258(17) Uani 1 1 d . .
H11 H 0.9529 1.0311 0.7427 0.031 Uiso 1 1 calc R U
C12 C 0.6935(8) 0.8963(7) 0.6685(6) 0.0229(16) Uani 1 1 d . .
H12 H 0.6507 0.9576 0.6013 0.027 Uiso 1 1 calc R U
C13 C 0.4021(7) 0.9583(8) 0.7207(7) 0.0233(16) Uani 1 1 d . .
C14 C 0.5273(8) 0.5494(8) 0.8239(6) 0.0220(15) Uani 1 1 d . .

loop_
_atom_site_aniso_label
_atom_site_aniso_U_11
_atom_site_aniso_U_22
_atom_site_aniso_U_33
_atom_site_aniso_U_23
_atom_site_aniso_U_13
_atom_site_aniso_U_12
U1 0.02352(14) 0.01795(15) 0.02232(13) 0.00493(10) 0.01060(10) 0.00816(11)
O1 0.015(2) 0.021(3) 0.023(2) 0.0011(19) 0.0090(18) 0.002(2)
O2 0.018(2) 0.021(3) 0.026(2) 0.005(2) 0.0112(18) 0.007(2)
O3 0.040(3) 0.016(3) 0.022(2) 0.005(2) 0.017(2) 0.008(2)
O4 0.030(2) 0.021(3) 0.013(2) 0.0082(19) 0.0068(18) 0.009(2)
O5 0.020(2) 0.025(3) 0.024(2) 0.005(2) 0.0102(19) 0.009(2)
O6 0.034(3) 0.022(3) 0.025(2) 0.008(2) 0.017(2) 0.012(2)
C1 0.018(3) 0.016(4) 0.019(3) 0.007(3) 0.008(3) 0.005(3)
C2 0.020(3) 0.028(4) 0.015(3) 0.009(3) 0.008(3) 0.009(3)
C3 0.027(4) 0.027(4) 0.026(3) 0.002(3) 0.014(3) 0.008(3)
C4 0.040(4) 0.018(4) 0.027(3) 0.001(3) 0.017(3) 0.008(4)
C5 0.024(4) 0.026(5) 0.024(3) 0.005(3) 0.010(3) 0.002(3)
C6 0.025(4) 0.027(4) 0.025(3) 0.015(3) 0.013(3) 0.016(3)
C7 0.025(4) 0.026(4) 0.022(3) 0.010(3) 0.014(3) 0.015(3)
C8 0.029(4) 0.019(4) 0.021(3) 0.002(3) 0.019(3) 0.010(3)
C9 0.034(4) 0.029(4) 0.024(3) 0.010(3) 0.017(3) 0.020(3)
C10 0.021(4) 0.033(5) 0.028(3) 0.003(3) 0.010(3) 0.011(3)
C11 0.018(3) 0.020(4) 0.030(3) 0.005(3) 0.010(3) -0.001(3)
C12 0.032(4) 0.019(4) 0.015(3) 0.005(3) 0.011(3) 0.008(3)
C13 0.014(3) 0.029(4) 0.026(3) 0.009(3) 0.010(3) 0.008(3)
C14 0.014(3) 0.022(4) 0.023(3) 0.008(3) 0.003(3) 0.008(3)

loop_
_atom_type_symbol
_atom_type_description
_atom_type_scat_dispersion_real
_atom_type_scat_dispersion_imag
_atom_type_scat_source
C C 0.0033 0.0016 'International Tables Vol C Tables 4.2.6.8 and 6.1.1.4'
H H 0.0000 0.0000 'International Tables Vol C Tables 4.2.6.8 and 6.1.1.4'
O O 0.0106 0.0060 'International Tables Vol C Tables 4.2.6.8 and 6.1.1.4'
U U -9.6767 9.6646 'International Tables Vol C Tables 4.2.6.8 and 6.1.1.4'

loop_
_geom_angle_atom_site_label_1
_geom_angle_atom_site_label_2
_geom_angle_atom_site_label_3
_geom_angle
_geom_angle_site_symmetry_1
_geom_angle_site_symmetry_3
O1 U1 O2 178.06(17) . .
O1 U1 O5 88.39(17) . 2_677
O2 U1 O5 91.27(16) . 2_677
O1 U1 O6 94.72(17) . 1_565
O2 U1 O6 87.11(17) . 1_565
O5 U1 O6 81.53(15) 2_677 1_565
O1 U1 O4 88.79(16) . 2_677
O2 U1 O4 89.29(16) . 2_677
O5 U1 O4 88.25(14) 2_677 2_677
O6 U1 O4 169.08(14) 1_565 2_677
O1 U1 O3 83.54(16) . .
O2 U1 O3 97.54(15) . .
O5 U1 O3 154.87(16) 2_677 .
O6 U1 O3 75.50(15) 1_565 .
O4 U1 O3 115.22(15) 2_677 .
O1 U1 O4 91.11(17) . .
O2 U1 O4 88.31(17) . .
O5 U1 O4 152.56(13) 2_677 .
O6 U1 O4 125.82(13) 1_565 .
O4 U1 O4 64.31(14) 2_677 .
O3 U1 O4 51.74(13) . .
C13 O3 U1 97.0(4) . .
C13 O4 U1 148.7(4) . 2_677
C13 O4 U1 90.9(4) . .
U1 O4 U1 115.69(14) 2_677 .
C14 O5 U1 129.0(4) . 2_677
C14 O6 U1 140.5(4) . 1_545
C2 C1 C6 121.3(6) . .
C2 C1 C13 120.2(5) . .
C6 C1 C13 118.5(6) . .
C1 C2 C3 118.1(6) . .
C1 C2 C7 121.8(6) . .
C3 C2 C7 119.7(6) . .
C4 C3 C2 121.2(7) . .
C4 C3 H3 119.4 . .
C2 C3 H3 119.4 . .
C5 C4 C3 118.7(6) . .
C5 C4 H4 120.7 . .
C3 C4 H4 120.7 . .
C6 C5 C4 120.5(6) . .
C6 C5 H5 119.7 . .
C4 C5 H5 119.7 . .
C5 C6 C1 120.1(7) . .
C5 C6 H6 120.0 . .
C1 C6 H6 120.0 . .
C12 C7 C8 118.0(6) . .
C12 C7 C2 119.4(6) . .
C8 C7 C2 122.5(5) . .
C9 C8 C7 121.5(6) . .
C9 C8 C14 116.3(6) . .
C7 C8 C14 121.7(5) . .
C10 C9 C8 119.7(6) . .
C10 C9 H9 120.2 . .
C8 C9 H9 120.2 . .
C9 C10 C11 119.2(6) . .
C9 C10 H10 120.4 . .
C11 C10 H10 120.4 . .
C12 C11 C10 120.5(6) . .
C12 C11 H11 119.8 . .
C10 C11 H11 119.8 . .
C11 C12 C7 121.0(6) . .
C11 C12 H12 119.5 . .
C7 C12 H12 119.5 . .
O3 C13 O4 119.2(6) . .
O3 C13 C1 122.1(5) . .
O4 C13 C1 118.6(6) . .
O6 C14 O5 124.1(6) . .
O6 C14 C8 118.4(6) . .
O5 C14 C8 117.5(6) . .

loop_
_geom_bond_atom_site_label_1
_geom_bond_atom_site_label_2
_geom_bond_distance
_geom_bond_site_symmetry_2
U1 O1 1.756(4) .
U1 O2 1.761(4) .
U1 O5 2.307(4) 2_677
U1 O6 2.334(4) 1_565
U1 O4 2.425(4) 2_677
U1 O3 2.453(4) .
U1 O4 2.550(5) .
O3 C13 1.237(8) .
O4 C13 1.296(6) .
O4 U1 2.425(4) 2_677
O5 C14 1.279(7) .
O5 U1 2.307(4) 2_677
O6 C14 1.251(8) .
O6 U1 2.334(4) 1_545
C1 C2 1.383(9) .
C1 C6 1.389(8) .
C1 C13 1.503(8) .
C2 C3 1.399(9) .
C2 C7 1.497(8) .
C3 C4 1.398(8) .
C3 H3 0.9500 .
C4 C5 1.397(9) .
C4 H4 0.9500 .
C5 C6 1.371(9) .
C5 H5 0.9500 .
C6 H6 0.9500 .
C7 C12 1.383(8) .
C7 C8 1.396(8) .
C8 C9 1.393(8) .
C8 C14 1.515(8) .
C9 C10 1.378(8) .
C9 H9 0.9500 .
C10 C11 1.401(9) .
C10 H10 0.9500 .
C11 C12 1.383(8) .
C11 H11 0.9500 .
C12 H12 0.9500 .
